data_7049208
loop_
_publ_author_name
'Song, Jintong'
'Wang, Man'
'Xu, Xuemei'
'Qu, Lang'
'Zhou, Xiangge'
'Xiang, Haifeng'

_publ_section_title
;
 1D-helical platinum(ii) complexes bearing metal-induced chirality,
 aggregation-induced red phosphorescence, and circularly polarized
 luminescence.
;
_journal_issue 13
_journal_name_full 'Dalton transactions (Cambridge, England : 2003)'
_journal_page_first 4420
_journal_page_last 4428
_journal_paper_doi 10.1039/c8dt03615b
_journal_volume 48
_journal_year 2019
_chemical_formula_moiety 'C60 H34 F4 N4 O2 Pt2'
_chemical_formula_sum 'C60 H34 F4 N4 O2 Pt2'
_chemical_formula_weight 1309.09
_space_group_crystal_system monoclinic
_space_group_IT_number 15
_space_group_name_Hall '-C 2yc'
_space_group_name_H-M_alt 'C 1 2/c 1'
_symmetry_space_group_name_Hall '-C 2yc'
_symmetry_space_group_name_H-M 'C 1 2/c 1'
_atom_sites_solution_hydrogens geom
_atom_sites_solution_primary dual
_audit_creation_date 2018-12-16
_audit_creation_method
;
Olex2 1.2
(compiled 2018.05.29 svn.r3508 for OlexSys, GUI svn.r5506)
;
_audit_update_record
;
2018-12-25 deposited with the CCDC.    2019-02-27 downloaded from the CCDC.
;
_cell_angle_alpha 90
_cell_angle_beta 97.229(9)
_cell_angle_gamma 90
_cell_formula_units_Z 4
_cell_length_a 18.4923(19)
_cell_length_b 13.6885(15)
_cell_length_c 20.0091(16)
_cell_measurement_reflns_used 2630
_cell_measurement_temperature 293(2)
_cell_measurement_theta_max 27.0700
_cell_measurement_theta_min 3.4660
_cell_volume 5024.7(9)
_computing_cell_refinement 'CrysAlisPro 1.171.38.43 (Rigaku OD, 2015)'
_computing_data_collection 'CrysAlisPro 1.171.38.43 (Rigaku OD, 2015)'
_computing_data_reduction 'CrysAlisPro 1.171.38.43 (Rigaku OD, 2015)'
_computing_molecular_graphics 'Olex2 (Dolomanov et al., 2009)'
_computing_publication_material 'Olex2 (Dolomanov et al., 2009)'
_computing_structure_refinement 'ShelXL (Sheldrick, 2015)'
_computing_structure_solution 'ShelXT (Sheldrick, 2015)'
_diffrn_ambient_temperature 293.15
_diffrn_detector 'CCD plate'
_diffrn_detector_area_resol_mean 16.0874
_diffrn_detector_type Eos
_diffrn_measured_fraction_theta_full 0.998
_diffrn_measured_fraction_theta_max 0.998
_diffrn_measurement_details
;
List of Runs (angles in degrees, time in seconds):

  # Type    Start    End  Width  t~exp~   \w     \q     \k     \f   Frames
#--------------------------------------------------------------------------
  1  \w    -18.00  22.00   1.00   12.50    --  -14.97 -99.00-150.00   40
  2  \w    -36.00  53.00   1.00   12.50    --  -14.97  77.00  60.00   89
  3  \w    -34.00  51.00   1.00   12.50    --  -14.97  38.00-150.00   85
;
_diffrn_measurement_device 'four-circle diffractometer'
_diffrn_measurement_device_type 'Xcalibur, Eos'
_diffrn_measurement_method '\w scans'
_diffrn_orient_matrix_type 'CrysAlisPro convention (1999,Acta A55,543-557)'
_diffrn_orient_matrix_UB_11 0.0032895000
_diffrn_orient_matrix_UB_12 0.0497366000
_diffrn_orient_matrix_UB_13 0.0099146000
_diffrn_orient_matrix_UB_21 0.0365979000
_diffrn_orient_matrix_UB_22 -0.0084420000
_diffrn_orient_matrix_UB_23 0.0141119000
_diffrn_orient_matrix_UB_31 0.0120320000
_diffrn_orient_matrix_UB_32 0.0119822000
_diffrn_orient_matrix_UB_33 -0.0312719000
_diffrn_radiation_monochromator graphite
_diffrn_radiation_probe x-ray
_diffrn_radiation_type MoK\a
_diffrn_radiation_wavelength 0.71073
_diffrn_reflns_av_R_equivalents 0.0541
_diffrn_reflns_av_unetI/netI 0.0763
_diffrn_reflns_Laue_measured_fraction_full 0.998
_diffrn_reflns_Laue_measured_fraction_max 0.998
_diffrn_reflns_limit_h_max 23
_diffrn_reflns_limit_h_min -16
_diffrn_reflns_limit_k_max 15
_diffrn_reflns_limit_k_min -17
_diffrn_reflns_limit_l_max 24
_diffrn_reflns_limit_l_min -23
_diffrn_reflns_number 11109
_diffrn_reflns_point_group_measured_fraction_full 0.998
_diffrn_reflns_point_group_measured_fraction_max 0.998
_diffrn_reflns_theta_full 25.242
_diffrn_reflns_theta_max 26.371
_diffrn_reflns_theta_min 3.148
_diffrn_source 'fine-focus sealed X-ray tube'
_diffrn_source_type 'Enhance (Mo) X-ray Source'
_exptl_absorpt_coefficient_mu 5.625
_exptl_absorpt_correction_T_max 1.00000
_exptl_absorpt_correction_T_min 0.26501
_exptl_absorpt_correction_type multi-scan
_exptl_absorpt_process_details
;
CrysAlisPro 1.171.38.43 (Rigaku Oxford Diffraction, 2015)
Empirical absorption correction using spherical harmonics,
 implemented in SCALE3 ABSPACK scaling algorithm.
;
_exptl_crystal_colour 'clear red'
_exptl_crystal_colour_lustre clear
_exptl_crystal_colour_primary red
_exptl_crystal_density_diffrn 1.730
_exptl_crystal_density_method 'not measured'
_exptl_crystal_description granular
_exptl_crystal_F_000 2520
_exptl_crystal_size_max 0.35
_exptl_crystal_size_mid 0.3
_exptl_crystal_size_min 0.25
_refine_diff_density_max 2.421
_refine_diff_density_min -1.492
_refine_diff_density_rms 0.180
_refine_ls_extinction_method none
_refine_ls_goodness_of_fit_ref 1.034
_refine_ls_hydrogen_treatment constr
_refine_ls_matrix_type full
_refine_ls_number_parameters 325
_refine_ls_number_reflns 5134
_refine_ls_number_restraints 0
_refine_ls_restrained_S_all 1.034
_refine_ls_R_factor_all 0.0730
_refine_ls_R_factor_gt 0.0502
_refine_ls_shift/su_max 0.002
_refine_ls_shift/su_mean 0.000
_refine_ls_structure_factor_coef Fsqd
_refine_ls_weighting_details 'w=1/[\s^2^(Fo^2^)+(0.0592P)^2^] where P=(Fo^2^+2Fc^2^)/3'
_refine_ls_weighting_scheme calc
_refine_ls_wR_factor_gt 0.1128
_refine_ls_wR_factor_ref 0.1290
_reflns_Friedel_coverage 0.000
_reflns_number_gt 3806
_reflns_number_total 5134
_reflns_threshold_expression 'I > 2\s(I)'
_cod_data_source_file c8dt03615b2.cif
_cod_data_source_block 180412_s1_sjt
_cod_depositor_comments 'Adding full bibliography for 7049205--7049208.cif.'
_cod_database_code 7049208
_shelx_shelxl_version_number 2014/7
_chemical_oxdiff_formula C328
_shelx_space_group_comment
;
The symmetry employed for this shelxl refinement is uniquely defined
by the following loop, which should always be used as a source of
symmetry information in preference to the above space-group names.
They are only intended as comments.
;
_shelx_estimated_absorpt_t_max 0.334
_shelx_estimated_absorpt_t_min 0.244
_reflns_odcompleteness_completeness 99.78
_reflns_odcompleteness_iscentric 1
_reflns_odcompleteness_theta 26.32
_olex2_refinement_description
;
1. Fixed Uiso
 At 1.2 times of:
  All C(H) groups
2.a Aromatic/amide H refined with riding coordinates:
 C2(H2), C3(H3), C4(H4), C5(H5), C7(H7), C8(H8), C14(H14), C15(H15), C16(H16),
 C17(H17), C19(H19), C20(H20), C21(H21), C22(H22), C23(H23), C27(H27), C29(H29)
;
_olex2_date_sample_data_collection 2018-04-12
_olex2_submission_special_instructions 'No special instructions were received'
_oxdiff_exptl_absorpt_empirical_details
;
Empirical correction (ABSPACK) includes:
- Absorption correction using spherical harmonics
- Frame scaling
;
_oxdiff_exptl_absorpt_empirical_full_max 2.861
_oxdiff_exptl_absorpt_empirical_full_min 0.546

loop_
_space_group_symop_operation_xyz
'x, y, z'
'-x, y, -z+1/2'
'x+1/2, y+1/2, z'
'-x+1/2, y+1/2, -z+1/2'
'-x, -y, -z'
'x, -y, z-1/2'
'-x+1/2, -y+1/2, -z'
'x+1/2, -y+1/2, z-1/2'

loop_
_atom_site_label
_atom_site_type_symbol
_atom_site_fract_x
_atom_site_fract_y
_atom_site_fract_z
_atom_site_U_iso_or_equiv
_atom_site_adp_type
_atom_site_occupancy
_atom_site_site_symmetry_order
_atom_site_calc_flag
_atom_site_refinement_flags_posn
Pt1 Pt 0.59152(2) 0.31773(2) 0.35278(2) 0.03572(13) Uani 1 1 d .
F1 F 0.5835(5) 0.6771(4) 0.2639(3) 0.093(2) Uani 1 1 d .
F2 F 0.5451(4) 0.6472(4) 0.4887(3) 0.0829(19) Uani 1 1 d .
O1 O 0.5903(3) 0.1718(4) 0.3228(3) 0.0443(14) Uani 1 1 d .
N1 N 0.5929(3) 0.2604(4) 0.4475(3) 0.0321(14) Uani 1 1 d .
N2 N 0.5978(3) 0.3676(5) 0.2598(3) 0.0402(16) Uani 1 1 d .
C1 C 0.6427(5) 0.2943(6) 0.5009(4) 0.043(2) Uani 1 1 d .
C2 C 0.6961(5) 0.3617(6) 0.4896(4) 0.0440(19) Uani 1 1 d .
H2 H 0.6971 0.3876 0.4467 0.053 Uiso 1 1 calc R
C3 C 0.7471(5) 0.3901(6) 0.5413(4) 0.050(2) Uani 1 1 d .
H3 H 0.7846 0.4318 0.5328 0.060 Uiso 1 1 calc R
C4 C 0.7436(6) 0.3566(7) 0.6077(5) 0.064(3) Uani 1 1 d .
H4 H 0.7768 0.3794 0.6430 0.076 Uiso 1 1 calc R
C5 C 0.6918(6) 0.2913(7) 0.6198(5) 0.055(2) Uani 1 1 d .
H5 H 0.6903 0.2681 0.6633 0.066 Uiso 1 1 calc R
C6 C 0.6402(5) 0.2585(6) 0.5666(4) 0.046(2) Uani 1 1 d .
C7 C 0.5889(5) 0.1857(6) 0.5759(4) 0.051(2) Uani 1 1 d .
H7 H 0.5850 0.1626 0.6190 0.061 Uiso 1 1 calc R
C8 C 0.5450(5) 0.1486(6) 0.5224(4) 0.046(2) Uani 1 1 d .
H8 H 0.5133 0.0977 0.5287 0.056 Uiso 1 1 calc R
C9 C 0.5474(5) 0.1876(5) 0.4565(4) 0.0384(19) Uani 1 1 d .
C10 C 0.5021(5) 0.1413(6) 0.3997(4) 0.0398(19) Uani 1 1 d .
C11 C 0.5289(5) 0.1307(6) 0.3347(4) 0.0390(18) Uani 1 1 d .
C12 C 0.4868(4) 0.0763(5) 0.2845(4) 0.0380(17) Uani 1 1 d .
C13 C 0.4200(5) 0.0359(5) 0.2952(4) 0.045(2) Uani 1 1 d .
C14 C 0.3758(5) -0.0214(6) 0.2465(5) 0.054(2) Uani 1 1 d .
H14 H 0.3929 -0.0350 0.2057 0.065 Uiso 1 1 calc R
C15 C 0.3098(6) -0.0569(7) 0.2575(5) 0.072(3) Uani 1 1 d .
H15 H 0.2822 -0.0931 0.2243 0.086 Uiso 1 1 calc R
C16 C 0.2833(6) -0.0392(8) 0.3184(6) 0.071(3) Uani 1 1 d .
H16 H 0.2383 -0.0642 0.3259 0.085 Uiso 1 1 calc R
C17 C 0.3228(6) 0.0143(7) 0.3668(5) 0.060(3) Uani 1 1 d .
H17 H 0.3038 0.0267 0.4068 0.072 Uiso 1 1 calc R
C18 C 0.3922(5) 0.0519(6) 0.3579(4) 0.046(2) Uani 1 1 d .
C19 C 0.4348(5) 0.1041(6) 0.4087(4) 0.047(2) Uani 1 1 d .
H19 H 0.4171 0.1139 0.4497 0.056 Uiso 1 1 calc R
C20 C 0.6078(5) 0.3095(6) 0.2081(4) 0.049(2) Uani 1 1 d .
H20 H 0.6088 0.2422 0.2145 0.059 Uiso 1 1 calc R
C21 C 0.6168(6) 0.3457(8) 0.1461(4) 0.065(3) Uani 1 1 d .
H21 H 0.6225 0.3036 0.1106 0.078 Uiso 1 1 calc R
C22 C 0.6171(5) 0.4440(8) 0.1370(4) 0.060(3) Uani 1 1 d .
H22 H 0.6248 0.4695 0.0954 0.072 Uiso 1 1 calc R
C23 C 0.6063(5) 0.5053(7) 0.1882(4) 0.054(2) Uani 1 1 d .
H23 H 0.6056 0.5725 0.1812 0.065 Uiso 1 1 calc R
C24 C 0.5963(5) 0.4676(6) 0.2513(4) 0.044(2) Uani 1 1 d .
C25 C 0.5859(5) 0.5202(6) 0.3125(4) 0.045(2) Uani 1 1 d .
C26 C 0.5781(6) 0.6177(7) 0.3174(5) 0.060(3) Uani 1 1 d .
C27 C 0.5636(6) 0.6645(7) 0.3769(5) 0.066(3) Uani 1 1 d .
H27 H 0.5574 0.7317 0.3794 0.080 Uiso 1 1 calc R
C28 C 0.5594(6) 0.6049(7) 0.4302(5) 0.063(3) Uani 1 1 d .
C29 C 0.5673(5) 0.5049(6) 0.4296(4) 0.047(2) Uani 1 1 d .
H29 H 0.5628 0.4686 0.4682 0.056 Uiso 1 1 calc R
C30 C 0.5821(4) 0.4584(6) 0.3712(4) 0.0422(19) Uani 1 1 d .

loop_
_atom_site_aniso_label
_atom_site_aniso_U_11
_atom_site_aniso_U_22
_atom_site_aniso_U_33
_atom_site_aniso_U_23
_atom_site_aniso_U_13
_atom_site_aniso_U_12
Pt1 0.0337(2) 0.03468(19) 0.0391(2) -0.00041(13) 0.00556(14) -0.00183(13)
F1 0.150(7) 0.049(3) 0.084(4) 0.019(3) 0.034(4) 0.009(3)
F2 0.122(6) 0.055(3) 0.073(4) -0.009(3) 0.019(4) 0.027(4)
O1 0.034(4) 0.048(3) 0.052(3) -0.008(3) 0.007(3) 0.000(3)
N1 0.025(4) 0.031(3) 0.039(3) -0.001(3) 0.001(3) 0.009(3)
N2 0.022(4) 0.054(4) 0.045(4) 0.003(3) 0.005(3) -0.004(3)
C1 0.051(6) 0.034(4) 0.044(4) -0.002(4) 0.003(4) 0.016(4)
C2 0.028(5) 0.049(5) 0.055(5) 0.001(4) 0.001(4) 0.002(4)
C3 0.040(6) 0.041(5) 0.066(5) -0.011(4) -0.007(4) 0.010(4)
C4 0.048(7) 0.068(6) 0.070(6) -0.041(5) -0.013(5) 0.025(5)
C5 0.051(7) 0.057(5) 0.055(5) -0.009(5) 0.004(5) 0.017(5)
C6 0.063(7) 0.031(4) 0.042(4) 0.001(4) -0.004(4) 0.013(4)
C7 0.061(7) 0.049(5) 0.043(5) 0.007(4) 0.007(4) 0.018(5)
C8 0.058(6) 0.036(4) 0.047(5) 0.002(4) 0.011(4) 0.000(4)
C9 0.048(5) 0.025(4) 0.043(4) 0.006(3) 0.009(4) 0.007(4)
C10 0.035(5) 0.033(4) 0.050(5) 0.011(4) -0.001(4) 0.002(4)
C11 0.033(5) 0.039(4) 0.044(4) 0.004(4) 0.002(4) -0.001(4)
C12 0.028(5) 0.032(4) 0.053(4) 0.013(3) 0.001(3) 0.009(3)
C13 0.043(6) 0.033(4) 0.056(5) 0.013(4) 0.001(4) -0.007(4)
C14 0.032(5) 0.057(5) 0.070(6) 0.016(5) -0.011(4) -0.010(4)
C15 0.059(7) 0.069(7) 0.080(7) 0.019(6) -0.017(5) -0.024(6)
C16 0.041(6) 0.073(7) 0.096(8) 0.027(6) -0.003(6) -0.013(5)
C17 0.046(6) 0.056(5) 0.079(6) 0.029(5) 0.007(5) -0.009(5)
C18 0.032(5) 0.045(4) 0.058(5) 0.023(4) -0.003(4) -0.001(4)
C19 0.046(6) 0.039(4) 0.056(5) 0.016(4) 0.011(4) 0.004(4)
C20 0.047(6) 0.056(5) 0.046(5) -0.007(4) 0.013(4) -0.020(4)
C21 0.080(8) 0.074(7) 0.044(5) -0.008(5) 0.017(5) -0.033(6)
C22 0.058(7) 0.077(7) 0.047(5) 0.009(5) 0.011(4) -0.021(5)
C23 0.064(7) 0.051(5) 0.048(5) 0.007(4) 0.010(4) -0.008(5)
C24 0.049(6) 0.037(4) 0.046(4) 0.007(4) 0.006(4) -0.004(4)
C25 0.045(6) 0.047(5) 0.045(5) 0.005(4) 0.008(4) 0.004(4)
C26 0.069(8) 0.054(6) 0.058(5) 0.015(5) 0.007(5) 0.000(5)
C27 0.089(9) 0.037(5) 0.076(7) 0.003(5) 0.018(6) 0.015(5)
C28 0.081(8) 0.044(5) 0.066(6) -0.006(5) 0.012(5) 0.013(5)
C29 0.052(6) 0.050(5) 0.039(4) 0.000(4) 0.010(4) 0.008(4)
C30 0.032(5) 0.041(4) 0.055(4) 0.005(4) 0.006(4) -0.003(4)

loop_
_atom_type_symbol
_atom_type_description
_atom_type_scat_dispersion_real
_atom_type_scat_dispersion_imag
_atom_type_scat_source
C C 0.0033 0.0016 'International Tables Vol C Tables 4.2.6.8 and 6.1.1.4'
H H 0.0000 0.0000 'International Tables Vol C Tables 4.2.6.8 and 6.1.1.4'
F F 0.0171 0.0103 'International Tables Vol C Tables 4.2.6.8 and 6.1.1.4'
N N 0.0061 0.0033 'International Tables Vol C Tables 4.2.6.8 and 6.1.1.4'
O O 0.0106 0.0060 'International Tables Vol C Tables 4.2.6.8 and 6.1.1.4'
Pt Pt -1.7033 8.3905 'International Tables Vol C Tables 4.2.6.8 and 6.1.1.4'

loop_
_geom_angle_atom_site_label_1
_geom_angle_atom_site_label_2
_geom_angle_atom_site_label_3
_geom_angle
_geom_angle_site_symmetry_3
N1 Pt1 O1 84.1(2) .
N2 Pt1 O1 93.4(3) .
N2 Pt1 N1 175.3(2) .
C30 Pt1 O1 172.3(3) .
C30 Pt1 N1 101.1(3) .
C30 Pt1 N2 81.8(3) .
C11 O1 Pt1 109.6(5) .
C1 N1 Pt1 120.6(5) .
C9 N1 Pt1 118.6(5) .
C9 N1 C1 120.7(6) .
C20 N2 Pt1 123.2(6) .
C20 N2 C24 119.8(7) .
C24 N2 Pt1 116.8(5) .
N1 C1 C6 120.1(8) .
C2 C1 N1 120.6(7) .
C2 C1 C6 119.3(8) .
C3 C2 C1 120.1(8) .
C2 C3 C4 120.7(9) .
C5 C4 C3 120.0(9) .
C4 C5 C6 120.1(9) .
C1 C6 C5 119.7(9) .
C7 C6 C1 118.1(8) .
C7 C6 C5 122.0(8) .
C8 C7 C6 120.5(8) .
C7 C8 C9 120.2(8) .
N1 C9 C8 119.9(8) .
N1 C9 C10 121.7(7) .
C8 C9 C10 118.3(7) .
C11 C10 C9 120.6(7) .
C19 C10 C9 119.6(7) .
C19 C10 C11 119.7(8) .
O1 C11 C10 121.2(7) .
O1 C11 C12 120.7(7) .
C12 C11 C10 118.1(7) .
C11 C12 C12 115.9(8) 2_655
C13 C12 C11 121.5(7) .
C13 C12 C12 122.1(8) 2_655
C12 C13 C14 123.7(8) .
C12 C13 C18 119.8(7) .
C14 C13 C18 116.4(8) .
C15 C14 C13 122.3(9) .
C14 C15 C16 120.2(10) .
C17 C16 C15 120.3(10) .
C16 C17 C18 121.6(9) .
C17 C18 C13 119.1(8) .
C19 C18 C13 118.9(8) .
C19 C18 C17 122.0(8) .
C10 C19 C18 121.8(7) .
N2 C20 C21 122.2(8) .
C22 C21 C20 119.0(9) .
C23 C22 C21 120.4(8) .
C22 C23 C24 120.2(8) .
N2 C24 C23 118.3(7) .
N2 C24 C25 113.0(7) .
C23 C24 C25 128.6(8) .
C24 C25 C30 114.5(7) .
C26 C25 C24 125.4(8) .
C26 C25 C30 120.0(8) .
F1 C26 C27 115.9(8) .
C25 C26 F1 121.0(8) .
C25 C26 C27 123.1(9) .
C28 C27 C26 115.4(8) .
F2 C28 C29 117.5(8) .
C27 C28 F2 117.3(8) .
C27 C28 C29 125.2(9) .
C28 C29 C30 119.7(8) .
C25 C30 Pt1 113.8(6) .
C29 C30 Pt1 129.5(6) .
C29 C30 C25 116.6(8) .

loop_
_geom_bond_atom_site_label_1
_geom_bond_atom_site_label_2
_geom_bond_distance
_geom_bond_site_symmetry_2
Pt1 O1 2.085(5) .
Pt1 N1 2.048(6) .
Pt1 N2 1.998(6) .
Pt1 C30 1.972(8) .
F1 C26 1.359(10) .
F2 C28 1.362(10) .
O1 C11 1.315(9) .
N1 C1 1.400(10) .
N1 C9 1.331(9) .
N2 C20 1.337(10) .
N2 C24 1.379(10) .
C1 C2 1.391(12) .
C1 C6 1.409(11) .
C2 C3 1.366(11) .
C3 C4 1.414(12) .
C4 C5 1.354(13) .
C5 C6 1.410(12) .
C6 C7 1.405(12) .
C7 C8 1.356(12) .
C8 C9 1.428(10) .
C9 C10 1.469(11) .
C10 C11 1.455(10) .
C10 C19 1.378(11) .
C11 C12 1.406(11) .
C12 C12 1.521(14) 2_655
C12 C13 1.394(11) .
C13 C14 1.426(12) .
C13 C18 1.430(11) .
C14 C15 1.358(12) .
C15 C16 1.390(13) .
C16 C17 1.352(14) .
C17 C18 1.415(12) .
C18 C19 1.401(12) .
C20 C21 1.364(11) .
C21 C22 1.358(13) .
C22 C23 1.358(12) .
C23 C24 1.399(10) .
C24 C25 1.454(11) .
C25 C26 1.347(12) .
C25 C30 1.456(11) .
C26 C27 1.405(13) .
C27 C28 1.353(12) .
C28 C29 1.377(12) .
C29 C30 1.388(11) .

loop_
_geom_torsion_atom_site_label_1
_geom_torsion_atom_site_label_2
_geom_torsion_atom_site_label_3
_geom_torsion_atom_site_label_4
_geom_torsion
_geom_torsion_site_symmetry_1
_geom_torsion_site_symmetry_4
Pt1 O1 C11 C10 -48.5(9) . .
Pt1 O1 C11 C12 130.6(6) . .
Pt1 N1 C1 C2 -5.2(10) . .
Pt1 N1 C1 C6 176.1(5) . .
Pt1 N1 C9 C8 -177.6(5) . .
Pt1 N1 C9 C10 6.3(9) . .
Pt1 N2 C20 C21 -175.6(7) . .
Pt1 N2 C24 C23 175.0(6) . .
Pt1 N2 C24 C25 -3.4(10) . .
F1 C26 C27 C28 -179.1(10) . .
F2 C28 C29 C30 -179.8(8) . .
O1 C11 C12 C12 -5.2(10) . 2_655
O1 C11 C12 C13 -177.1(7) . .
N1 C1 C2 C3 -176.2(7) . .
N1 C1 C6 C5 178.5(7) . .
N1 C1 C6 C7 2.9(11) . .
N1 C9 C10 C11 33.9(11) . .
N1 C9 C10 C19 -148.7(7) . .
N2 C20 C21 C22 1.5(16) . .
N2 C24 C25 C26 -175.8(9) . .
N2 C24 C25 C30 2.3(11) . .
C1 N1 C9 C8 5.1(10) . .
C1 N1 C9 C10 -171.0(7) . .
C1 C2 C3 C4 -4.3(12) . .
C1 C6 C7 C8 2.3(12) . .
C2 C1 C6 C5 -0.2(12) . .
C2 C1 C6 C7 -175.8(8) . .
C2 C3 C4 C5 3.9(13) . .
C3 C4 C5 C6 -1.6(13) . .
C4 C5 C6 C1 -0.2(13) . .
C4 C5 C6 C7 175.3(8) . .
C5 C6 C7 C8 -173.2(8) . .
C6 C1 C2 C3 2.5(12) . .
C6 C7 C8 C9 -3.9(13) . .
C7 C8 C9 N1 0.2(12) . .
C7 C8 C9 C10 176.4(8) . .
C8 C9 C10 C11 -142.2(8) . .
C8 C9 C10 C19 35.2(11) . .
C9 N1 C1 C2 172.0(7) . .
C9 N1 C1 C6 -6.7(10) . .
C9 C10 C11 O1 -7.9(11) . .
C9 C10 C11 C12 173.0(7) . .
C9 C10 C19 C18 -174.4(7) . .
C10 C11 C12 C12 173.9(6) . 2_655
C10 C11 C12 C13 2.1(11) . .
C11 C10 C19 C18 3.0(12) . .
C11 C12 C13 C14 -178.7(8) . .
C11 C12 C13 C18 1.7(12) . .
C12 C12 C13 C14 9.9(11) 2_655 .
C12 C12 C13 C18 -169.6(6) 2_655 .
C12 C13 C14 C15 -177.6(9) . .
C12 C13 C18 C17 177.1(7) . .
C12 C13 C18 C19 -3.1(12) . .
C13 C14 C15 C16 -1.0(15) . .
C13 C18 C19 C10 0.8(12) . .
C14 C13 C18 C17 -2.6(11) . .
C14 C13 C18 C19 177.2(7) . .
C14 C15 C16 C17 0.7(16) . .
C15 C16 C17 C18 -1.4(15) . .
C16 C17 C18 C13 2.4(13) . .
C16 C17 C18 C19 -177.4(9) . .
C17 C18 C19 C10 -179.4(8) . .
C18 C13 C14 C15 2.0(13) . .
C19 C10 C11 O1 174.7(7) . .
C19 C10 C11 C12 -4.4(11) . .
C20 N2 C24 C23 -0.7(12) . .
C20 N2 C24 C25 -179.2(8) . .
C20 C21 C22 C23 -2.2(16) . .
C21 C22 C23 C24 1.4(15) . .
C22 C23 C24 N2 0.1(13) . .
C22 C23 C24 C25 178.2(9) . .
C23 C24 C25 C26 5.9(16) . .
C23 C24 C25 C30 -176.0(9) . .
C24 N2 C20 C21 -0.1(13) . .
C24 C25 C26 F1 -3.8(16) . .
C24 C25 C26 C27 175.9(10) . .
C24 C25 C30 Pt1 -0.2(10) . .
C24 C25 C30 C29 -175.8(8) . .
C25 C26 C27 C28 1.2(17) . .
C26 C25 C30 Pt1 178.0(8) . .
C26 C25 C30 C29 2.4(13) . .
C26 C27 C28 F2 -179.7(9) . .
C26 C27 C28 C29 -0.7(18) . .
C27 C28 C29 C30 1.1(17) . .
C28 C29 C30 Pt1 -176.7(8) . .
C28 C29 C30 C25 -1.9(13) . .
C30 C25 C26 F1 178.2(8) . .
C30 C25 C26 C27 -2.2(16) . .

loop_
_smtbx_masks_void_nr
_smtbx_masks_void_average_x
_smtbx_masks_void_average_y
_smtbx_masks_void_average_z
_smtbx_masks_void_volume
_smtbx_masks_void_count_electrons
1 -0.311 0.250 -0.061 500.3 88.5
2 0.172 0.750 0.922 500.3 88.5
